data_4102611
loop_
_publ_author_name
'Melanie C. Francisco'
'Christos D. Malliakas'
'Paula M. B. Piccoli'
'Matthias J. Gutmann'
'Arthur J. Schultz'
'Mercouri G. Kanatzidis'

_publ_contact_author_address
;
Northwestern University
Department of Chemistry
2145 Sheridan Rd
Evanston, IL 60208
;
_publ_contact_author_email m-kanatzidis@northwestern.edu
_publ_contact_author_fax 1(847)4915937
_publ_contact_author_name 'Kanatzidis, Mercouri G.'
_publ_contact_author_phone 1(847)4671541
_publ_section_title
;
 Development and Loss of Ferromagnetism Controlled by the Interplay of Ge
 Concentration and Mn Vacancies in Structurally Modulated Y4Mn1-xGa12-yGey
;
_journal_name_full 'Journal of the American Chemical Society'
_journal_page_first 8998
_journal_page_last 9006
_journal_paper_doi 10.1021/ja1009986
_journal_volume 132
_journal_year 2010
_chemical_formula_sum 'Ga10.98 Ge1.02 Mn0.9 Y4'
_chemical_formula_weight 1244.88
_space_group_IT_number 229
_symmetry_cell_setting cubic
_symmetry_space_group_name_Hall '-I 4 2 3'
_symmetry_space_group_name_H-M 'I m -3 m'
_audit_author_name 'Melanie C. Francisco'
_audit_creation_date 2009-10-22T15:01
_audit_creation_method 'from EXP file using GSAS2CIF'
_audit_update_record ' 2008-10-22T15:01  Initial CIF as created by GSAS2CIF'
_cell_angle_alpha 90.0
_cell_angle_beta 90.0
_cell_angle_gamma 90.0
_cell_formula_units_Z 2
_cell_length_a 8.5980(27)
_cell_length_b 8.5980(27)
_cell_length_c 8.5980(27)
_cell_measurement_reflns_used 220
_cell_measurement_temperature 260
_cell_volume 635.6(3)
_computing_cell_refinement 'SXD 2001 (local program)'
_computing_data_collection
;
ISIS SXD time-of-flight neutron Laue diffractometer   (Gutmann,M)
;
_computing_structure_refinement 'GSAS (Larson & Von Dreele, 2004)'
_diffrn_ambient_temperature 260(1)
_diffrn_measured_fraction_theta_full 'not applicable to TOF Laue technique'
_diffrn_measured_fraction_theta_max 'not applicable to TOF Laue technique'
_diffrn_measurement_device_type SXD
_diffrn_measurement_method 'Time-of-flight Laue'
_diffrn_radiation_monochromator 'not applicable to TOF Laue technique'
_diffrn_radiation_probe neutron
_diffrn_radiation_source 'ISIS Pulsed Neutron Source'
_diffrn_radiation_type neutron
_diffrn_radiation_wavelength 0.37-8.8
_diffrn_reflns_limit_h_max 22
_diffrn_reflns_limit_h_min -22
_diffrn_reflns_limit_k_max 20
_diffrn_reflns_limit_k_min -18
_diffrn_reflns_limit_l_max 10
_diffrn_reflns_limit_l_min -20
_diffrn_reflns_number 1682
_diffrn_reflns_theta_full 'not applicable to TOF Laue technique'
_diffrn_reflns_theta_max 'not applicable to TOF Laue technique'
_diffrn_reflns_theta_min 'not applicable to TOF Laue technique'
_diffrn_standards_decay_% 0
_diffrn_standards_number 0
_exptl_absorpt_coefficient_mu '0.367 + 0.087 \l cm^-1^'
_exptl_absorpt_correction_T_max 0.9703
_exptl_absorpt_correction_T_min 0.9444
_exptl_absorpt_correction_type gaussian
_exptl_absorpt_process_details 'SXD 2001;(local program)'
_exptl_crystal_colour silver
_exptl_crystal_density_diffrn 6.504
_exptl_crystal_density_method 'not measured'
_exptl_crystal_description block
_exptl_crystal_size_max 1.3
_exptl_crystal_size_mid 1.3
_exptl_crystal_size_min 1.3
_pd_block_id 2009-10-22T15:01|260K|Melanie_C._Francisco|Overall
_pd_phase_name 'Y4Mn1-xGa12-yGey SXD T=260K'
_refine_diff_density_max '1.58 fm \%A^-3^'
_refine_diff_density_min '-0.56 fm \%A^-3^'
_refine_ls_extinction_method gaussian-Mixed
_refine_ls_goodness_of_fit_all 1.75
_refine_ls_matrix_type full
_refine_ls_number_constraints 10
_refine_ls_number_parameters 13
_refine_ls_number_reflns 1650
_refine_ls_number_restraints 0
_refine_ls_R_factor_all 0.066
_refine_ls_R_factor_gt 0.066
_refine_ls_shift/su_max 0.00
_refine_ls_shift/su_mean 0.00
_refine_ls_structure_factor_coef Fsqd
_refine_ls_weighting_details 'calc w=1/[\sFo^2^]^2^'
_refine_ls_weighting_scheme calc
_refine_ls_wR_factor_ref 0.133
_reflns_d_resolution_high 0.388
_reflns_d_resolution_low 6.080
_reflns_limit_h_max 22
_reflns_limit_h_min -22
_reflns_limit_k_max 20
_reflns_limit_k_min -18
_reflns_limit_l_max 10
_reflns_limit_l_min -20
_reflns_number_gt 1644
_reflns_number_total 1682
_reflns_threshold_expression I>3\s(I)
_cod_data_source_file ja1009986_si_004.cif
_cod_data_source_block 260K_publ
_cod_depositor_comments
;
The following automatic conversions were performed:

'_geom_bond_publ_flag' value 'N' changed to 'n' according to the
built-in table from CIF Core dictionary named 'cif_core.dic' version
2.4.1 from 2010-06-29 (64 times).

'_geom_angle_publ_flag' value 'N'
changed to 'n' according to the built-in table from CIF Core
dictionary named 'cif_core.dic' version 2.4.1 from 2010-06-29 (293
times).

Automatic conversion script
Id: cif_fix_values 1715 2011-07-08 13:25:40Z adriana 
;
_cod_original_cell_volume 635.61(35)
_cod_original_formula_sum 'Ga10.98 Ge1.02 Mn0.90 Y4'
_cod_database_code 4102611
_cod_database_fobs_code 4102611

loop_
_symmetry_equiv_pos_site_id
_symmetry_equiv_pos_as_xyz
1 +x,+y,+z
2 +z,+x,+y
3 +y,+z,+x
4 +x,+y,-z
5 -z,+x,+y
6 +y,-z,+x
7 -z,+x,-y
8 -y,-z,+x
9 +y,-z,-x
10 -x,+y,-z
11 -z,-x,+y
12 +x,-y,-z
13 +y,+x,+z
14 +z,+y,+x
15 +x,+z,+y
16 +y,+x,-z
17 -z,+y,+x
18 +x,-z,+y
19 -z,+y,-x
20 -x,-z,+y
21 +x,-z,-y
22 -y,+x,-z
23 -z,-y,+x
24 +y,-x,-z
-1 -x,-y,-z
-2 -z,-x,-y
-3 -y,-z,-x
-4 -x,-y,+z
-5 +z,-x,-y
-6 -y,+z,-x
-7 +z,-x,+y
-8 +y,+z,-x
-9 -y,+z,+x
-10 +x,-y,+z
-11 +z,+x,-y
-12 -x,+y,+z
-13 -y,-x,-z
-14 -z,-y,-x
-15 -x,-z,-y
-16 -y,-x,+z
-17 +z,-y,-x
-18 -x,+z,-y
-19 +z,-y,+x
-20 +x,+z,-y
-21 -x,+z,+y
-22 +y,-x,+z
-23 +z,+y,-x
-24 -y,+x,+z
101 +x+1/2,+y+1/2,+z+1/2
102 +z+1/2,+x+1/2,+y+1/2
103 +y+1/2,+z+1/2,+x+1/2
104 +x+1/2,+y+1/2,-z+1/2
105 -z+1/2,+x+1/2,+y+1/2
106 +y+1/2,-z+1/2,+x+1/2
107 -z+1/2,+x+1/2,-y+1/2
108 -y+1/2,-z+1/2,+x+1/2
109 +y+1/2,-z+1/2,-x+1/2
110 -x+1/2,+y+1/2,-z+1/2
111 -z+1/2,-x+1/2,+y+1/2
112 +x+1/2,-y+1/2,-z+1/2
113 +y+1/2,+x+1/2,+z+1/2
114 +z+1/2,+y+1/2,+x+1/2
115 +x+1/2,+z+1/2,+y+1/2
116 +y+1/2,+x+1/2,-z+1/2
117 -z+1/2,+y+1/2,+x+1/2
118 +x+1/2,-z+1/2,+y+1/2
119 -z+1/2,+y+1/2,-x+1/2
120 -x+1/2,-z+1/2,+y+1/2
121 +x+1/2,-z+1/2,-y+1/2
122 -y+1/2,+x+1/2,-z+1/2
123 -z+1/2,-y+1/2,+x+1/2
124 +y+1/2,-x+1/2,-z+1/2
-101 -x+1/2,-y+1/2,-z+1/2
-102 -z+1/2,-x+1/2,-y+1/2
-103 -y+1/2,-z+1/2,-x+1/2
-104 -x+1/2,-y+1/2,+z+1/2
-105 +z+1/2,-x+1/2,-y+1/2
-106 -y+1/2,+z+1/2,-x+1/2
-107 +z+1/2,-x+1/2,+y+1/2
-108 +y+1/2,+z+1/2,-x+1/2
-109 -y+1/2,+z+1/2,+x+1/2
-110 +x+1/2,-y+1/2,+z+1/2
-111 +z+1/2,+x+1/2,-y+1/2
-112 -x+1/2,+y+1/2,+z+1/2
-113 -y+1/2,-x+1/2,-z+1/2
-114 -z+1/2,-y+1/2,-x+1/2
-115 -x+1/2,-z+1/2,-y+1/2
-116 -y+1/2,-x+1/2,+z+1/2
-117 +z+1/2,-y+1/2,-x+1/2
-118 -x+1/2,+z+1/2,-y+1/2
-119 +z+1/2,-y+1/2,+x+1/2
-120 +x+1/2,+z+1/2,-y+1/2
-121 -x+1/2,+z+1/2,+y+1/2
-122 +y+1/2,-x+1/2,+z+1/2
-123 +z+1/2,+y+1/2,-x+1/2
-124 -y+1/2,+x+1/2,+z+1/2

loop_
_atom_site_aniso_label
_atom_site_aniso_U_11
_atom_site_aniso_U_12
_atom_site_aniso_U_13
_atom_site_aniso_U_22
_atom_site_aniso_U_23
_atom_site_aniso_U_33
Y 0.00609(27) 0.0029(4) 0.0029(4) 0.00609(27) 0.0029(4) 0.00609(27)
Mn 0.0094(16) 0.0 0.0 0.0094(16) 0.0 0.0094(16)
Ga1 0.0105(5) 0.0 0.0 0.0039(4) 0.0 0.0039(4)
Ga2 0.0073(6) 0.0 0.0 0.0085(4) 0.0 0.0085(4)
Ge2 0.0073(6) 0.0 0.0 0.0085(4) 0.0 0.0085(4)

loop_
_atom_site_type_symbol
_atom_site_label
_atom_site_fract_x
_atom_site_fract_y
_atom_site_fract_z
_atom_site_occupancy
_atom_site_thermal_displace_type
_atom_site_U_iso_or_equiv
_atom_site_symmetry_multiplicity
Y Y 0.25 0.25 0.25 1.0 Uani 0.00609 8
Mn Mn 0.0 0.0 0.0 0.904(30) Uani 0.00943 2
Ga Ga1 0.25 0.0 0.5 1.0 Uani 0.00609 12
Ga Ga2 0.28950(15) 0.0 0.0 0.83(6) Uani 0.00807 12
Ge Ge2 0.28950(15) 0.0 0.0 0.17(6) Uani 0.00807 12

loop_
_geom_angle_atom_site_label_1
_geom_angle_atom_site_label_2
_geom_angle_atom_site_label_3
_geom_angle
_geom_angle_site_symmetry_1
_geom_angle_site_symmetry_3
_geom_angle_publ_flag
Ga1 Y Ga1 120.000(15) 1_555 2_555 n
Ga1 Y Ga1 120.000(7) 1_555 3_555 n
Ga1 Y Ga1 60.000(15) 1_555 13_555 n
Ga1 Y Ga1 60.000(7) 1_555 14_555 n
Ga1 Y Ga1 180.0 1_555 15_555 n
Ga1 Y Ga2 90.000(25) 1_555 1_555 n
Ga1 Y Ga2 125.129(23) 1_555 2_555 n
Ga1 Y Ga2 54.871(20) 1_555 3_555 n
Ga1 Y Ga2 125.129(20) 1_555 109_555 n
Ga1 Y Ga2 90.000(25) 1_555 110_555 n
Ga1 Y Ga2 54.871(23) 1_555 111_555 n
Ga1 Y Ge2 90.000(25) 1_555 1_555 n
Ga1 Y Ge2 125.129(23) 1_555 2_555 n
Ga1 Y Ge2 54.871(20) 1_555 3_555 n
Ga1 Y Ge2 125.129(20) 1_555 109_555 n
Ga1 Y Ge2 90.000(25) 1_555 110_555 n
Ga1 Y Ge2 54.871(23) 1_555 111_555 n
Ga1 Y Ga1 120.000(7) 2_555 3_555 n
Ga1 Y Ga1 180.0 2_555 13_555 n
Ga1 Y Ga1 60.000(7) 2_555 14_555 n
Ga1 Y Ga1 60.000(15) 2_555 15_555 n
Ga1 Y Ga2 54.871(23) 2_555 1_555 n
Ga1 Y Ga2 90.000(25) 2_555 2_555 n
Ga1 Y Ga2 125.129(20) 2_555 3_555 n
Ga1 Y Ga2 54.871(20) 2_555 109_555 n
Ga1 Y Ga2 125.129(23) 2_555 110_555 n
Ga1 Y Ga2 90.000(25) 2_555 111_555 n
Ga1 Y Ge2 54.871(23) 2_555 1_555 n
Ga1 Y Ge2 90.000(25) 2_555 2_555 n
Ga1 Y Ge2 125.129(20) 2_555 3_555 n
Ga1 Y Ge2 54.871(20) 2_555 109_555 n
Ga1 Y Ge2 125.129(23) 2_555 110_555 n
Ga1 Y Ge2 90.000(25) 2_555 111_555 n
Ga1 Y Ga1 60.000(7) 3_555 13_555 n
Ga1 Y Ga1 180.0 3_555 14_555 n
Ga1 Y Ga1 60.000(7) 3_555 15_555 n
Ga1 Y Ga2 125.129(21) 3_555 1_555 n
Ga1 Y Ga2 54.871(21) 3_555 2_555 n
Ga1 Y Ga2 90.0 3_555 3_555 n
Ga1 Y Ga2 90.0 3_555 109_555 n
Ga1 Y Ga2 54.871(21) 3_555 110_555 n
Ga1 Y Ga2 125.129(21) 3_555 111_555 n
Ga1 Y Ge2 125.129(21) 3_555 1_555 n
Ga1 Y Ge2 54.871(21) 3_555 2_555 n
Ga1 Y Ge2 90.0 3_555 3_555 n
Ga1 Y Ge2 90.0 3_555 109_555 n
Ga1 Y Ge2 54.871(21) 3_555 110_555 n
Ga1 Y Ge2 125.129(21) 3_555 111_555 n
Ga1 Y Ga1 120.000(7) 13_555 14_555 n
Ga1 Y Ga1 120.000(15) 13_555 15_555 n
Ga1 Y Ga2 125.129(23) 13_555 1_555 n
Ga1 Y Ga2 90.000(25) 13_555 2_555 n
Ga1 Y Ga2 54.871(20) 13_555 3_555 n
Ga1 Y Ga2 125.129(20) 13_555 109_555 n
Ga1 Y Ga2 54.871(23) 13_555 110_555 n
Ga1 Y Ga2 90.000(25) 13_555 111_555 n
Ga1 Y Ge2 125.129(23) 13_555 1_555 n
Ga1 Y Ge2 90.000(25) 13_555 2_555 n
Ga1 Y Ge2 54.871(20) 13_555 3_555 n
Ga1 Y Ge2 125.129(20) 13_555 109_555 n
Ga1 Y Ge2 54.871(23) 13_555 110_555 n
Ga1 Y Ge2 90.000(25) 13_555 111_555 n
Ga1 Y Ga1 120.000(7) 14_555 15_555 n
Ga1 Y Ga2 54.871(21) 14_555 1_555 n
Ga1 Y Ga2 125.129(21) 14_555 2_555 n
Ga1 Y Ga2 90.0 14_555 3_555 n
Ga1 Y Ga2 90.0 14_555 109_555 n
Ga1 Y Ga2 125.129(21) 14_555 110_555 n
Ga1 Y Ga2 54.871(21) 14_555 111_555 n
Ga1 Y Ge2 54.871(21) 14_555 1_555 n
Ga1 Y Ge2 125.129(21) 14_555 2_555 n
Ga1 Y Ge2 90.0 14_555 3_555 n
Ga1 Y Ge2 90.0 14_555 109_555 n
Ga1 Y Ge2 125.129(21) 14_555 110_555 n
Ga1 Y Ge2 54.871(21) 14_555 111_555 n
Ga1 Y Ga2 90.000(25) 15_555 1_555 n
Ga1 Y Ga2 54.871(23) 15_555 2_555 n
Ga1 Y Ga2 125.129(20) 15_555 3_555 n
Ga1 Y Ga2 54.871(20) 15_555 109_555 n
Ga1 Y Ga2 90.000(25) 15_555 110_555 n
Ga1 Y Ga2 125.129(23) 15_555 111_555 n
Ga1 Y Ge2 90.000(25) 15_555 1_555 n
Ga1 Y Ge2 54.871(23) 15_555 2_555 n
Ga1 Y Ge2 125.129(20) 15_555 3_555 n
Ga1 Y Ge2 54.871(20) 15_555 109_555 n
Ga1 Y Ge2 90.000(25) 15_555 110_555 n
Ga1 Y Ge2 125.129(23) 15_555 111_555 n
Ga2 Y Ga2 70.26(4) 1_555 2_555 n
Ga2 Y Ga2 70.26(4) 1_555 3_555 n
Ga2 Y Ga2 109.74(4) 1_555 109_555 n
Ga2 Y Ga2 179.9802 1_555 110_555 n
Ga2 Y Ga2 109.74(4) 1_555 111_555 n
Ga2 Y Ge2 0.0 1_555 1_555 n
Ga2 Y Ge2 70.26(4) 1_555 2_555 n
Ga2 Y Ge2 70.26(4) 1_555 3_555 n
Ga2 Y Ge2 109.74(4) 1_555 109_555 n
Ga2 Y Ge2 179.9802 1_555 110_555 n
Ga2 Y Ge2 109.74(4) 1_555 111_555 n
Ga2 Y Ga2 70.26(4) 2_555 3_555 n
Ga2 Y Ga2 109.74(4) 2_555 109_555 n
Ga2 Y Ga2 109.74(4) 2_555 110_555 n
Ga2 Y Ga2 179.9802 2_555 111_555 n
Ga2 Y Ge2 70.26(4) 2_555 1_555 n
Ga2 Y Ge2 0.0 2_555 2_555 n
Ga2 Y Ge2 70.26(4) 2_555 3_555 n
Ga2 Y Ge2 109.74(4) 2_555 109_555 n
Ga2 Y Ge2 109.74(4) 2_555 110_555 n
Ga2 Y Ge2 179.9802 2_555 111_555 n
Ga2 Y Ga2 179.9802 3_555 109_555 n
Ga2 Y Ga2 109.74(4) 3_555 110_555 n
Ga2 Y Ga2 109.74(4) 3_555 111_555 n
Ga2 Y Ge2 70.26(4) 3_555 1_555 n
Ga2 Y Ge2 70.26(4) 3_555 2_555 n
Ga2 Y Ge2 0.0 3_555 3_555 n
Ga2 Y Ge2 179.9802 3_555 109_555 n
Ga2 Y Ge2 109.74(4) 3_555 110_555 n
Ga2 Y Ge2 109.74(4) 3_555 111_555 n
Ga2 Y Ga2 70.26(4) 109_555 110_555 n
Ga2 Y Ga2 70.26(4) 109_555 111_555 n
Ga2 Y Ge2 109.74(4) 109_555 1_555 n
Ga2 Y Ge2 109.74(4) 109_555 2_555 n
Ga2 Y Ge2 179.9802 109_555 3_555 n
Ga2 Y Ge2 0.0 109_555 109_555 n
Ga2 Y Ge2 70.26(4) 109_555 110_555 n
Ga2 Y Ge2 70.26(4) 109_555 111_555 n
Ga2 Y Ga2 70.26(4) 110_555 111_555 n
Ga2 Y Ge2 179.9802 110_555 1_555 n
Ga2 Y Ge2 109.74(4) 110_555 2_555 n
Ga2 Y Ge2 109.74(4) 110_555 3_555 n
Ga2 Y Ge2 70.26(4) 110_555 109_555 n
Ga2 Y Ge2 0.0 110_555 110_555 n
Ga2 Y Ge2 70.26(4) 110_555 111_555 n
Ga2 Y Ge2 109.74(4) 111_555 1_555 n
Ga2 Y Ge2 179.9802 111_555 2_555 n
Ga2 Y Ge2 109.74(4) 111_555 3_555 n
Ga2 Y Ge2 70.26(4) 111_555 109_555 n
Ga2 Y Ge2 70.26(4) 111_555 110_555 n
Ga2 Y Ge2 0.0 111_555 111_555 n
Ge2 Y Ge2 70.26(4) 1_555 2_555 n
Ge2 Y Ge2 70.26(4) 1_555 3_555 n
Ge2 Y Ge2 109.74(4) 1_555 109_555 n
Ge2 Y Ge2 179.9802 1_555 110_555 n
Ge2 Y Ge2 109.74(4) 1_555 111_555 n
Ge2 Y Ge2 70.26(4) 2_555 3_555 n
Ge2 Y Ge2 109.74(4) 2_555 109_555 n
Ge2 Y Ge2 109.74(4) 2_555 110_555 n
Ge2 Y Ge2 179.9802 2_555 111_555 n
Ge2 Y Ge2 179.9802 3_555 109_555 n
Ge2 Y Ge2 109.74(4) 3_555 110_555 n
Ge2 Y Ge2 109.74(4) 3_555 111_555 n
Ge2 Y Ge2 70.26(4) 109_555 110_555 n
Ge2 Y Ge2 70.26(4) 109_555 111_555 n
Ge2 Y Ge2 70.26(4) 110_555 111_555 n
Ga2 Mn Ga2 90.0 1_555 2_555 n
Ga2 Mn Ga2 90.0 1_555 3_555 n
Ga2 Mn Ga2 90.0 1_555 9_555 n
Ga2 Mn Ga2 180.0 1_555 10_555 n
Ga2 Mn Ga2 90.0 1_555 11_555 n
Ga2 Mn Ge2 0.0 1_555 1_555 n
Ga2 Mn Ge2 90.0 1_555 2_555 n
Ga2 Mn Ge2 90.0 1_555 3_555 n
Ga2 Mn Ge2 90.0 1_555 9_555 n
Ga2 Mn Ge2 180.0 1_555 10_555 n
Ga2 Mn Ge2 90.0 1_555 11_555 n
Ga2 Mn Ga2 90.0 2_555 3_555 n
Ga2 Mn Ga2 90.0 2_555 9_555 n
Ga2 Mn Ga2 90.0 2_555 10_555 n
Ga2 Mn Ga2 180.0 2_555 11_555 n
Ga2 Mn Ge2 90.0 2_555 1_555 n
Ga2 Mn Ge2 0.0 2_555 2_555 n
Ga2 Mn Ge2 90.0 2_555 3_555 n
Ga2 Mn Ge2 90.0 2_555 9_555 n
Ga2 Mn Ge2 90.0 2_555 10_555 n
Ga2 Mn Ge2 180.0 2_555 11_555 n
Ga2 Mn Ga2 180.0 3_555 9_555 n
Ga2 Mn Ga2 90.0 3_555 10_555 n
Ga2 Mn Ga2 90.0 3_555 11_555 n
Ga2 Mn Ge2 90.0 3_555 1_555 n
Ga2 Mn Ge2 90.0 3_555 2_555 n
Ga2 Mn Ge2 0.0 3_555 3_555 n
Ga2 Mn Ge2 180.0 3_555 9_555 n
Ga2 Mn Ge2 90.0 3_555 10_555 n
Ga2 Mn Ge2 90.0 3_555 11_555 n
Ga2 Mn Ga2 90.0 9_555 10_555 n
Ga2 Mn Ga2 90.0 9_555 11_555 n
Ga2 Mn Ge2 90.0 9_555 1_555 n
Ga2 Mn Ge2 90.0 9_555 2_555 n
Ga2 Mn Ge2 180.0 9_555 3_555 n
Ga2 Mn Ge2 0.0 9_555 9_555 n
Ga2 Mn Ge2 90.0 9_555 10_555 n
Ga2 Mn Ge2 90.0 9_555 11_555 n
Ga2 Mn Ga2 90.0 10_555 11_555 n
Ga2 Mn Ge2 180.0 10_555 1_555 n
Ga2 Mn Ge2 90.0 10_555 2_555 n
Ga2 Mn Ge2 90.0 10_555 3_555 n
Ga2 Mn Ge2 90.0 10_555 9_555 n
Ga2 Mn Ge2 0.0 10_555 10_555 n
Ga2 Mn Ge2 90.0 10_555 11_555 n
Ga2 Mn Ge2 90.0 11_555 1_555 n
Ga2 Mn Ge2 180.0 11_555 2_555 n
Ga2 Mn Ge2 90.0 11_555 3_555 n
Ga2 Mn Ge2 90.0 11_555 9_555 n
Ga2 Mn Ge2 90.0 11_555 10_555 n
Ga2 Mn Ge2 0.0 11_555 11_555 n
Ge2 Mn Ge2 90.0 1_555 2_555 n
Ge2 Mn Ge2 90.0 1_555 3_555 n
Ge2 Mn Ge2 90.0 1_555 9_555 n
Ge2 Mn Ge2 180.0 1_555 10_555 n
Ge2 Mn Ge2 90.0 1_555 11_555 n
Ge2 Mn Ge2 90.0 2_555 3_555 n
Ge2 Mn Ge2 90.0 2_555 9_555 n
Ge2 Mn Ge2 90.0 2_555 10_555 n
Ge2 Mn Ge2 180.0 2_555 11_555 n
Ge2 Mn Ge2 180.0 3_555 9_555 n
Ge2 Mn Ge2 90.0 3_555 10_555 n
Ge2 Mn Ge2 90.0 3_555 11_555 n
Ge2 Mn Ge2 90.0 9_555 10_555 n
Ge2 Mn Ge2 90.0 9_555 11_555 n
Ge2 Mn Ge2 90.0 10_555 11_555 n
Y Ga1 Y 90.000(25) 1_555 4_556 n
Y Ga1 Y 90.000(25) 1_555 6_555 n
Y Ga1 Y 180.0 1_555 9_556 n
Y Ga1 Ga2 62.907(19) 1_555 3_555 n
Y Ga1 Ga2 117.093(19) 1_555 9_556 n
Y Ga1 Ga2 117.093(14) 1_555 102_545 n
Y Ga1 Ga2 62.907(14) 1_555 111_555 n
Y Ga1 Y 180.0 4_556 6_555 n
Y Ga1 Y 90.000(25) 4_556 9_556 n
Y Ga1 Ga2 117.093(19) 4_556 3_555 n
Y Ga1 Ga2 62.907(19) 4_556 9_556 n
Y Ga1 Ga2 117.093(14) 4_556 102_545 n
Y Ga1 Ga2 62.907(14) 4_556 111_555 n
Y Ga1 Y 90.000(25) 6_555 9_556 n
Y Ga1 Ga2 62.907(19) 6_555 3_555 n
Y Ga1 Ga2 117.093(19) 6_555 9_556 n
Y Ga1 Ga2 62.907(14) 6_555 102_545 n
Y Ga1 Ga2 117.093(14) 6_555 111_555 n
Y Ga1 Ga2 117.093(19) 9_556 3_555 n
Y Ga1 Ga2 62.907(19) 9_556 9_556 n
Y Ga1 Ga2 62.907(14) 9_556 102_545 n
Y Ga1 Ga2 117.093(14) 9_556 111_555 n
Ga2 Ga1 Ga2 80.20(5) 3_555 9_556 n
Ga2 Ga1 Ga2 125.813(26) 3_555 102_545 n
Ga2 Ga1 Ga2 125.813(26) 3_555 111_555 n
Ga2 Ga1 Ga2 125.813(26) 9_556 102_545 n
Ga2 Ga1 Ga2 125.813(26) 9_556 111_555 n
Ga2 Ga1 Ga2 80.20(4) 102_545 111_555 n
Y Ga2 Y 89.294(26) 1_555 4_555 n
Y Ga2 Y 89.294(25) 1_555 6_555 n
Y Ga2 Y 167.25(5) 1_555 9_555 n
Y Ga2 Mn 83.626(25) 1_555 1_555 n
Y Ga2 Ga1 62.222(10) 1_555 2_555 n
Y Ga2 Ga1 127.522(29) 1_555 11_655 n
Y Ga2 Ga1 62.222(18) 1_555 14_555 n
Y Ga2 Ga1 127.522(31) 1_555 19_655 n
Y Ga2 Y 167.25(5) 4_555 6_555 n
Y Ga2 Y 89.294(25) 4_555 9_555 n
Y Ga2 Mn 83.626(25) 4_555 1_555 n
Y Ga2 Ga1 62.222(10) 4_555 2_555 n
Y Ga2 Ga1 127.522(29) 4_555 11_655 n
Y Ga2 Ga1 127.522(31) 4_555 14_555 n
Y Ga2 Ga1 62.222(18) 4_555 19_655 n
Y Ga2 Y 89.294(26) 6_555 9_555 n
Y Ga2 Mn 83.626(25) 6_555 1_555 n
Y Ga2 Ga1 127.522(29) 6_555 2_555 n
Y Ga2 Ga1 62.222(10) 6_555 11_655 n
Y Ga2 Ga1 62.222(18) 6_555 14_555 n
Y Ga2 Ga1 127.522(31) 6_555 19_655 n
Y Ga2 Mn 83.626(25) 9_555 1_555 n
Y Ga2 Ga1 127.522(29) 9_555 2_555 n
Y Ga2 Ga1 62.222(10) 9_555 11_655 n
Y Ga2 Ga1 127.522(31) 9_555 14_555 n
Y Ga2 Ga1 62.222(18) 9_555 19_655 n
Mn Ga2 Ga1 130.098(21) 1_555 2_555 n
Mn Ga2 Ga1 130.098(21) 1_555 11_655 n
Mn Ga2 Ga1 130.098(24) 1_555 14_555 n
Mn Ga2 Ga1 130.098(24) 1_555 19_655 n
Ga1 Ga2 Ga1 99.80(4) 2_555 11_655 n
Ga1 Ga2 Ga1 65.490(23) 2_555 14_555 n
Ga1 Ga2 Ga1 65.490(23) 2_555 19_655 n
Ga1 Ga2 Ga1 65.490(23) 11_655 14_555 n
Ga1 Ga2 Ga1 65.490(23) 11_655 19_655 n
Ga1 Ga2 Ga1 99.80(5) 14_555 19_655 n
Y Ge2 Y 89.294(26) 1_555 4_555 n
Y Ge2 Y 89.294(25) 1_555 6_555 n
Y Ge2 Y 167.25(5) 1_555 9_555 n
Y Ge2 Mn 83.626(25) 1_555 1_555 n
Y Ge2 Y 167.25(5) 4_555 6_555 n
Y Ge2 Y 89.294(25) 4_555 9_555 n
Y Ge2 Mn 83.626(25) 4_555 1_555 n
Y Ge2 Y 89.294(26) 6_555 9_555 n
Y Ge2 Mn 83.626(25) 6_555 1_555 n
Y Ge2 Mn 83.626(25) 9_555 1_555 n

loop_
_geom_bond_atom_site_label_1
_geom_bond_atom_site_label_2
_geom_bond_distance
_geom_bond_site_symmetry_2
_geom_bond_publ_flag
Y Ga1 3.0398(7) 1_555 n
Y Ga1 3.0398(7) 2_555 n
Y Ga1 3.0398(10) 3_555 n
Y Ga1 3.0398(7) 13_555 n
Y Ga1 3.0398(10) 14_555 n
Y Ga1 3.0398(7) 15_555 n
Y Ga2 3.0588(7) 1_555 n
Y Ga2 3.0588(7) 2_555 n
Y Ga2 3.0588(10) 3_555 n
Y Ga2 3.0588(10) 109_555 n
Y Ga2 3.0588(7) 110_555 n
Y Ga2 3.0588(7) 111_555 n
Y Ge2 3.0588(7) 1_555 n
Y Ge2 3.0588(7) 2_555 n
Y Ge2 3.0588(10) 3_555 n
Y Ge2 3.0588(10) 109_555 n
Y Ge2 3.0588(7) 110_555 n
Y Ge2 3.0588(7) 111_555 n
Mn Ga2 2.4891(15) 1_555 n
Mn Ga2 2.4891(15) 2_555 n
Mn Ga2 2.4891(15) 3_555 n
Mn Ga2 2.4891(15) 9_555 n
Mn Ga2 2.4891(15) 10_555 n
Mn Ga2 2.4891(15) 11_555 n
Mn Ge2 2.4891(15) 1_555 n
Mn Ge2 2.4891(15) 2_555 n
Mn Ge2 2.4891(15) 3_555 n
Mn Ge2 2.4891(15) 9_555 n
Mn Ge2 2.4891(15) 10_555 n
Mn Ge2 2.4891(15) 11_555 n
Ga1 Y 3.0398(7) 1_555 n
Ga1 Y 3.0398(7) 4_556 n
Ga1 Y 3.0398(7) 6_555 n
Ga1 Y 3.0398(7) 9_556 n
Ga1 Ga1 3.0398(10) 13_555 n
Ga1 Ga1 3.0398(7) 14_555 n
Ga1 Ga1 3.0398(7) 19_656 n
Ga1 Ga1 3.0398(10) 24_556 n
Ga1 Ga2 2.8100(11) 3_555 n
Ga1 Ga2 2.8100(11) 9_556 n
Ga1 Ga2 2.8100(12) 102_545 n
Ga1 Ga2 2.8100(12) 111_555 n
Ga1 Ge2 2.8100(11) 3_555 n
Ga1 Ge2 2.8100(11) 9_556 n
Ga1 Ge2 2.8100(12) 102_545 n
Ga1 Ge2 2.8100(12) 111_555 n
Ga2 Y 3.0588(7) 1_555 n
Ga2 Y 3.0588(7) 4_555 n
Ga2 Y 3.0588(7) 6_555 n
Ga2 Y 3.0588(7) 9_555 n
Ga2 Mn 2.4891(15) 1_555 n
Ga2 Ga1 2.8100(12) 2_555 n
Ga2 Ga1 2.8100(12) 11_655 n
Ga2 Ga1 2.8100(11) 14_555 n
Ga2 Ga1 2.8100(11) 19_655 n
Ge2 Y 3.0588(7) 1_555 n
Ge2 Y 3.0588(7) 4_555 n
Ge2 Y 3.0588(7) 6_555 n
Ge2 Y 3.0588(7) 9_555 n
Ge2 Mn 2.4891(15) 1_555 n
Ge2 Ga1 2.8100(12) 2_555 n
Ge2 Ga1 2.8100(12) 11_655 n
Ge2 Ga1 2.8100(11) 14_555 n
Ge2 Ga1 2.8100(11) 19_655 n
